data_4329679
loop_
_publ_author_name
'Atsushi Kobayashi'
'Yuki Fukuzawa'
'Ho-Chol Chang'
'Masako Kato'

_publ_contact_author_email akoba@sci.hokudai.ac.jp
_publ_contact_author_fax +81-11-706-3447
_publ_contact_author_name 'Atsushi Kobayashi'
_publ_contact_author_phone +81-11-706-3819
_publ_section_title
;
 Vapor-Controlled Linkage Isomerization of a Vapochromic
 Bis(thiocyanato)platinum(II) Complex: New External Stimuli To Control
 Isomerization Behavior
;
_journal_name_full 'Inorganic Chemistry'
_journal_page_first 7508
_journal_page_last 7519
_journal_paper_doi 10.1021/ic202734f
_journal_volume 51
_journal_year 2012
_chemical_formula_moiety 'C26 H36 N8 O8 Pt S2 '
_chemical_formula_sum 'C26 H36 N8 O8 Pt S2'
_chemical_formula_weight 847.83
_space_group_IT_number 2
_symmetry_cell_setting triclinic
_symmetry_Int_Tables_number 2
_symmetry_space_group_name_Hall '-P 1'
_symmetry_space_group_name_H-M 'P -1'
_cell_angle_alpha 96.599(8)
_cell_angle_beta 101.440(8)
_cell_angle_gamma 94.349(8)
_cell_formula_units_Z 2
_cell_length_a 6.893(3)
_cell_length_b 14.818(7)
_cell_length_c 16.875(9)
_cell_measurement_reflns_used 5428
_cell_measurement_temperature 150.1
_cell_measurement_theta_max 27.5
_cell_measurement_theta_min 3.0
_cell_volume 1669.6(14)
_computing_cell_refinement CrystalClear
_computing_data_collection CrystalClear
_computing_data_reduction CrystalStructure
_computing_publication_material 'CrystalStructure 3.8'
_computing_structure_refinement SHELXL
_computing_structure_solution SIR2004
_diffrn_ambient_temperature 150.1
_diffrn_detector_area_resol_mean 7.31
_diffrn_measured_fraction_theta_full 0.978
_diffrn_measured_fraction_theta_max 0.978
_diffrn_measurement_device_type 'Rigaku Mercury'
_diffrn_measurement_method \w
_diffrn_radiation_type 'Mo K\a'
_diffrn_radiation_wavelength 0.71070
_diffrn_reflns_av_R_equivalents 0.075
_diffrn_reflns_limit_h_max 7
_diffrn_reflns_limit_h_min -8
_diffrn_reflns_limit_k_max 19
_diffrn_reflns_limit_k_min -19
_diffrn_reflns_limit_l_max 19
_diffrn_reflns_limit_l_min -21
_diffrn_reflns_number 13106
_diffrn_reflns_theta_full 27.48
_diffrn_reflns_theta_max 27.48
_exptl_absorpt_coefficient_mu 4.368
_exptl_absorpt_correction_T_max 0.417
_exptl_absorpt_correction_T_min 0.304
_exptl_absorpt_correction_type multi-scan
_exptl_absorpt_process_details 'Jacobson, R. (1998) Private communication'
_exptl_crystal_colour yellow
_exptl_crystal_density_diffrn 1.686
_exptl_crystal_description chip
_exptl_crystal_F_000 844.00
_exptl_crystal_size_max 0.20
_exptl_crystal_size_mid 0.20
_exptl_crystal_size_min 0.20
_refine_diff_density_max 5.55
_refine_diff_density_min -3.92
_refine_ls_extinction_method none
_refine_ls_goodness_of_fit_ref 1.091
_refine_ls_hydrogen_treatment refall
_refine_ls_number_parameters 415
_refine_ls_number_reflns 7467
_refine_ls_R_factor_gt 0.0670
_refine_ls_shift/su_max 0.0010
_refine_ls_structure_factor_coef Fsqd
_refine_ls_weighting_details 'w = 1/[\s^2^(Fo^2^)+(0.0708P)^2^+7.6042P] where P=(Fo^2^+2Fc^2^)/3'
_refine_ls_weighting_scheme calc
_refine_ls_wR_factor_ref 0.1810
_reflns_number_gt 5089
_reflns_number_total 7467
_reflns_threshold_expression F^2^>2.0\s(F^2^)
_cod_data_source_file ic202734f_si_001_2.cif
_cod_data_source_block '__1NN4DMF'
_cod_original_formula_sum 'C26 H36 N8 O8 Pt S2 '
_cod_database_code 4329679

loop_
_symmetry_equiv_pos_site_id
_symmetry_equiv_pos_as_xyz
1 +X,+Y,+Z
2 -X,-Y,-Z

loop_
_atom_site_label
_atom_site_type_symbol
_atom_site_fract_x
_atom_site_fract_y
_atom_site_fract_z
_atom_site_U_iso_or_equiv
_atom_site_adp_type
_atom_site_occupancy
_atom_site_symmetry_multiplicity
_atom_site_calc_flag
_atom_site_refinement_flags
Pt(1) Pt 0.90479(5) 0.22339(2) 0.83155(2) 0.04674(15) Uani 1.00 1 d .
S(1) S 0.8409(5) -0.0820(2) 0.8709(2) 0.0749(9) Uani 1.00 1 d .
S(2) S 0.5948(7) 0.0440(3) 0.5885(2) 0.1041(13) Uani 1.00 1 d .
O(1) O 1.4662(10) 0.4331(4) 1.2069(4) 0.0528(17) Uani 1.00 1 d .
O(2) O 1.4423(11) 0.5482(5) 1.1324(4) 0.0443(16) Uani 1.00 1 d .
O(3) O 1.0543(11) 0.6809(4) 0.7871(4) 0.0556(17) Uani 1.00 1 d .
O(4) O 0.9627(13) 0.6212(5) 0.6560(4) 0.0565(19) Uani 1.00 1 d .
O(5) O 0.9897(11) 0.2172(5) 0.3756(4) 0.0602(18) Uani 1.00 1 d .
O(6) O 0.6310(10) 0.6579(5) 0.2526(4) 0.0569(18) Uani 1.00 1 d .
O(7) O 0.6381(16) 0.3048(9) 0.5411(6) 0.109(3) Uani 1.00 1 d .
O(8) O 1.6948(8) 0.3450(4) 1.0217(4) 0.0439(14) Uani 1.00 1 d .
N(1) N 1.0578(9) 0.2959(4) 0.9345(4) 0.0371(16) Uani 1.00 1 d .
N(2) N 0.9224(10) 0.3470(4) 0.7949(4) 0.0371(15) Uani 1.00 1 d .
N(3) N 0.9027(13) 0.1036(6) 0.8737(6) 0.064(2) Uani 1.00 1 d .
N(4) N 0.743(2) 0.1592(6) 0.7217(9) 0.096(4) Uani 1.00 1 d .
N(5) N 0.8700(12) 0.0700(5) 0.3294(5) 0.0501(19) Uani 1.00 1 d .
N(6) N 0.7863(11) 0.6761(5) 0.3845(4) 0.0455(18) Uani 1.00 1 d .
N(7) N 0.5269(11) 0.2871(6) 0.4055(5) 0.052(2) Uani 1.00 1 d .
N(8) N 1.5637(10) 0.1961(5) 0.9842(5) 0.0431(17) Uani 1.00 1 d .
C(1) C 1.1146(13) 0.2620(6) 1.0066(6) 0.048(2) Uani 1.00 1 d .
C(2) C 1.2258(13) 0.3163(6) 1.0742(6) 0.046(2) Uani 1.00 1 d .
C(3) C 1.2817(11) 0.4060(5) 1.0711(5) 0.0336(17) Uani 1.00 1 d .
C(4) C 1.2209(11) 0.4428(5) 0.9982(5) 0.0351(18) Uani 1.00 1 d .
C(5) C 1.1059(11) 0.3853(5) 0.9303(5) 0.0348(18) Uani 1.00 1 d .
C(6) C 1.0304(11) 0.4146(5) 0.8514(5) 0.0325(17) Uani 1.00 1 d .
C(7) C 1.0589(11) 0.5032(5) 0.8329(4) 0.0318(16) Uani 1.00 1 d .
C(8) C 0.9766(12) 0.5203(5) 0.7553(5) 0.0338(17) Uani 1.00 1 d .
C(9) C 0.8696(12) 0.4514(6) 0.6980(5) 0.044(2) Uani 1.00 1 d .
C(10) C 0.8437(12) 0.3650(6) 0.7200(5) 0.043(2) Uani 1.00 1 d .
C(11) C 1.4077(12) 0.4638(6) 1.1435(5) 0.0372(18) Uani 1.00 1 d .
C(12) C 1.0062(12) 0.6167(6) 0.7352(5) 0.041(2) Uani 1.00 1 d .
C(13) C 0.8759(15) 0.0277(7) 0.8718(6) 0.050(2) Uani 1.00 1 d .
C(14) C 0.6971(16) 0.1129(11) 0.6732(7) 0.071(3) Uani 1.00 1 d .
C(15) C 0.7851(17) 0.0015(7) 0.2616(6) 0.059(2) Uani 1.00 1 d .
C(16) C 0.914(2) 0.0439(9) 0.4122(7) 0.082(3) Uani 1.00 1 d .
C(17) C 0.9163(14) 0.1538(7) 0.3192(6) 0.050(2) Uani 1.00 1 d .
C(18) C 0.8502(15) 0.6345(7) 0.4589(6) 0.058(2) Uani 1.00 1 d .
C(19) C 0.8391(19) 0.7721(7) 0.3882(8) 0.070(3) Uani 1.00 1 d .
C(20) C 0.6843(12) 0.6256(7) 0.3181(5) 0.042(2) Uani 1.00 1 d .
C(21) C 0.4558(19) 0.2347(10) 0.3277(7) 0.082(4) Uani 1.00 1 d .
C(22) C 0.5663(18) 0.3861(9) 0.4070(10) 0.086(4) Uani 1.00 1 d .
C(23) C 0.5650(18) 0.2504(10) 0.4730(8) 0.077(3) Uani 1.00 1 d .
C(24) C 1.6508(19) 0.1682(9) 1.0615(9) 0.082(4) Uani 1.00 1 d .
C(25) C 1.4432(16) 0.1306(8) 0.9217(9) 0.080(4) Uani 1.00 1 d .
C(26) C 1.5961(14) 0.2839(7) 0.9729(7) 0.055(2) Uani 1.00 1 d .
H(1) H 1.0764 0.2000 1.0097 0.057 Uiso 1.00 1 c R
H(2) H 1.2641 0.2908 1.1233 0.054 Uiso 1.00 1 c R
H(3) H 1.2565 0.5050 0.9948 0.042 Uiso 1.00 1 c R
H(4) H 1.1326 0.5502 0.8726 0.038 Uiso 1.00 1 c R
H(5) H 0.8143 0.4627 0.6444 0.051 Uiso 1.00 1 c R
H(6) H 0.7677 0.3175 0.6811 0.052 Uiso 1.00 1 c R
H(7) H 0.8919 -0.0260 0.2399 0.071 Uiso 1.00 1 c R
H(8) H 0.7022 0.0296 0.2189 0.071 Uiso 1.00 1 c R
H(9) H 0.7033 -0.0458 0.2797 0.071 Uiso 1.00 1 c R
H(10) H 0.7973 0.0501 0.4369 0.099 Uiso 1.00 1 c R
H(11) H 1.0275 0.0839 0.4456 0.099 Uiso 1.00 1 c R
H(12) H 0.9452 -0.0196 0.4094 0.099 Uiso 1.00 1 c R
H(13) H 0.8929 0.1682 0.2649 0.060 Uiso 1.00 1 c R
H(14) H 0.9818 0.6134 0.4596 0.070 Uiso 1.00 1 c R
H(15) H 0.7546 0.5825 0.4601 0.070 Uiso 1.00 1 c R
H(16) H 0.8571 0.6798 0.5068 0.070 Uiso 1.00 1 c R
H(17) H 0.7339 0.8059 0.4049 0.084 Uiso 1.00 1 c R
H(18) H 0.8552 0.7859 0.3343 0.084 Uiso 1.00 1 c R
H(19) H 0.9644 0.7903 0.4278 0.084 Uiso 1.00 1 c R
H(20) H 0.6498 0.5626 0.3197 0.051 Uiso 1.00 1 c R
H(21) H 0.3101 0.2299 0.3145 0.099 Uiso 1.00 1 c R
H(22) H 0.5000 0.1734 0.3287 0.099 Uiso 1.00 1 c R
H(23) H 0.5082 0.2645 0.2864 0.099 Uiso 1.00 1 c R
H(24) H 0.7045 0.4009 0.4026 0.103 Uiso 1.00 1 c R
H(25) H 0.5444 0.4176 0.4583 0.103 Uiso 1.00 1 c R
H(26) H 0.4764 0.4058 0.3610 0.103 Uiso 1.00 1 c R
H(27) H 0.5404 0.1864 0.4728 0.092 Uiso 1.00 1 c R
H(28) H 1.5590 0.1757 1.0987 0.098 Uiso 1.00 1 c R
H(29) H 1.7764 0.2060 1.0850 0.098 Uiso 1.00 1 c R
H(30) H 1.6761 0.1040 1.0532 0.098 Uiso 1.00 1 c R
H(31) H 1.5270 0.1019 0.8876 0.096 Uiso 1.00 1 c R
H(32) H 1.3425 0.1612 0.8880 0.096 Uiso 1.00 1 c R
H(33) H 1.3772 0.0838 0.9467 0.096 Uiso 1.00 1 c R
H(34) H 1.5355 0.2998 0.9214 0.066 Uiso 1.00 1 c R
H(35) H 1.00(2) 0.671(12) 0.651(11) 0.13(7) Uiso 1.00 1 c .
H(36) H 1.495(19) 0.569(9) 1.166(8) 0.07(5) Uiso 1.00 1 c .

loop_
_atom_site_aniso_label
_atom_site_aniso_U_11
_atom_site_aniso_U_22
_atom_site_aniso_U_33
_atom_site_aniso_U_12
_atom_site_aniso_U_13
_atom_site_aniso_U_23
Pt(1) 0.0476(2) 0.0310(2) 0.0639(2) -0.00340(15) 0.02678(18) -0.00592(17)
S(1) 0.106(2) 0.0351(14) 0.091(2) 0.0002(15) 0.035(2) 0.0177(15)
S(2) 0.128(3) 0.090(2) 0.079(2) -0.034(2) 0.022(2) -0.026(2)
O(1) 0.061(4) 0.056(4) 0.045(4) 0.011(3) 0.009(3) 0.023(3)
O(2) 0.052(3) 0.040(3) 0.037(4) -0.005(3) 0.003(3) 0.009(3)
O(3) 0.083(4) 0.042(3) 0.035(3) 0.001(3) -0.001(3) 0.001(3)
O(4) 0.093(5) 0.046(4) 0.028(3) 0.007(4) 0.006(3) 0.005(3)
O(5) 0.086(5) 0.049(4) 0.042(4) -0.001(3) 0.008(3) 0.004(3)
O(6) 0.058(4) 0.060(4) 0.052(4) -0.000(3) 0.012(3) 0.007(3)
O(7) 0.107(7) 0.152(11) 0.052(5) -0.007(7) -0.002(5) -0.006(6)
O(8) 0.042(3) 0.034(3) 0.050(3) -0.005(2) 0.006(2) -0.005(2)
N(1) 0.035(3) 0.027(3) 0.054(4) 0.000(2) 0.023(3) 0.000(3)
N(2) 0.038(3) 0.029(3) 0.045(4) 0.002(2) 0.014(3) -0.002(3)
N(3) 0.058(5) 0.048(5) 0.087(7) -0.010(4) 0.042(4) -0.026(5)
N(4) 0.146(10) 0.024(4) 0.132(11) -0.032(5) 0.102(9) -0.031(5)
N(5) 0.065(5) 0.044(4) 0.042(4) 0.003(4) 0.015(3) 0.004(3)
N(6) 0.046(4) 0.048(4) 0.040(4) -0.006(3) 0.011(3) -0.004(3)
N(7) 0.046(4) 0.065(5) 0.042(4) 0.004(4) 0.005(3) 0.003(4)
N(8) 0.034(3) 0.037(4) 0.058(5) 0.002(3) 0.013(3) 0.003(3)
C(1) 0.046(4) 0.037(5) 0.073(7) 0.010(4) 0.037(4) 0.014(4)
C(2) 0.048(5) 0.039(5) 0.058(6) 0.011(4) 0.026(4) 0.013(4)
C(3) 0.038(4) 0.030(4) 0.038(4) 0.010(3) 0.018(3) 0.002(3)
C(4) 0.031(3) 0.027(4) 0.052(5) 0.007(3) 0.019(3) 0.004(3)
C(5) 0.029(3) 0.030(4) 0.051(5) 0.009(3) 0.021(3) 0.005(3)
C(6) 0.030(3) 0.031(4) 0.038(4) 0.001(3) 0.015(3) -0.004(3)
C(7) 0.029(3) 0.037(4) 0.030(4) 0.003(3) 0.009(3) 0.002(3)
C(8) 0.040(4) 0.029(4) 0.035(4) 0.008(3) 0.011(3) 0.002(3)
C(9) 0.039(4) 0.056(6) 0.033(4) 0.009(4) 0.006(3) -0.005(4)
C(10) 0.034(4) 0.049(5) 0.042(5) 0.002(3) 0.007(3) -0.013(4)
C(11) 0.038(4) 0.038(4) 0.043(5) 0.009(3) 0.020(3) 0.010(4)
C(12) 0.036(4) 0.048(5) 0.037(5) 0.008(3) 0.003(3) 0.004(4)
C(13) 0.058(5) 0.045(5) 0.057(6) 0.008(4) 0.026(4) 0.019(5)
C(14) 0.047(5) 0.111(12) 0.055(7) -0.006(6) 0.019(5) 0.010(7)
C(15) 0.076(7) 0.050(6) 0.049(6) -0.007(5) 0.022(5) -0.009(5)
C(16) 0.122(11) 0.073(8) 0.054(7) -0.008(8) 0.022(7) 0.018(6)
C(17) 0.054(5) 0.055(6) 0.043(5) 0.014(4) 0.012(4) 0.005(4)
C(18) 0.059(6) 0.060(6) 0.048(6) -0.002(5) -0.004(4) 0.007(5)
C(19) 0.090(8) 0.047(6) 0.067(8) -0.019(6) 0.016(6) -0.006(5)
C(20) 0.038(4) 0.052(5) 0.037(5) -0.002(3) 0.013(3) 0.002(4)
C(21) 0.070(7) 0.121(12) 0.054(7) 0.033(7) 0.009(5) -0.007(7)
C(22) 0.055(6) 0.083(10) 0.117(12) 0.002(6) 0.013(7) 0.019(8)
C(23) 0.068(7) 0.101(10) 0.071(9) 0.017(7) 0.026(6) 0.025(8)
C(24) 0.067(7) 0.080(9) 0.099(11) 0.005(6) 0.002(7) 0.038(8)
C(25) 0.050(6) 0.053(7) 0.127(12) -0.008(5) 0.028(6) -0.032(7)
C(26) 0.040(4) 0.060(6) 0.067(7) 0.005(4) 0.020(4) 0.001(5)

loop_
_atom_type_symbol
_atom_type_description
_atom_type_scat_dispersion_real
_atom_type_scat_dispersion_imag
_atom_type_scat_source
C C 0.003 0.002
;
International Tables for Crystallography
(1992, Vol. C, Tables 4.2.6.8 and 6.1.1.4)
;
H H 0.000 0.000
;
International Tables for Crystallography
(1992, Vol. C, Table 6.1.1.4)
;
N N 0.006 0.003
;
International Tables for Crystallography
(1992, Vol. C, Tables 4.2.6.8 and 6.1.1.4)
;
O O 0.011 0.006
;
International Tables for Crystallography
(1992, Vol. C, Tables 4.2.6.8 and 6.1.1.4)
;
Pt Pt -1.703 8.390
;
International Tables for Crystallography
(1992, Vol. C, Tables 4.2.6.8 and 6.1.1.4)
;
S S 0.125 0.123
;
International Tables for Crystallography
(1992, Vol. C, Tables 4.2.6.8 and 6.1.1.4)
;

loop_
_geom_angle_atom_site_label_1
_geom_angle_atom_site_label_2
_geom_angle_atom_site_label_3
_geom_angle
_geom_angle_publ_flag
N(1) Pt(1) N(2) 80.4(2) yes
N(1) Pt(1) N(3) 96.1(3) yes
N(1) Pt(1) N(4) 175.0(3) yes
N(2) Pt(1) N(3) 176.3(3) yes
N(2) Pt(1) N(4) 94.7(3) yes
N(3) Pt(1) N(4) 88.8(4) yes
Pt(1) N(1) C(1) 124.9(5) yes
Pt(1) N(1) C(5) 115.6(5) yes
C(1) N(1) C(5) 119.5(7) yes
Pt(1) N(2) C(6) 115.3(5) yes
Pt(1) N(2) C(10) 124.7(5) yes
C(6) N(2) C(10) 120.0(7) yes
Pt(1) N(3) C(13) 157.7(9) yes
Pt(1) N(4) C(14) 160.4(13) yes
C(15) N(5) C(16) 119.3(9) yes
C(15) N(5) C(17) 121.5(9) yes
C(16) N(5) C(17) 119.1(8) yes
C(18) N(6) C(19) 117.4(8) yes
C(18) N(6) C(20) 120.0(8) yes
C(19) N(6) C(20) 122.6(9) yes
C(21) N(7) C(22) 116.7(10) yes
C(21) N(7) C(23) 122.9(11) yes
C(22) N(7) C(23) 120.4(10) yes
C(24) N(8) C(25) 119.6(9) yes
C(24) N(8) C(26) 119.1(8) yes
C(25) N(8) C(26) 121.2(9) yes
N(1) C(1) C(2) 121.1(8) yes
C(1) C(2) C(3) 120.6(9) yes
C(2) C(3) C(4) 119.2(7) yes
C(2) C(3) C(11) 120.5(8) yes
C(4) C(3) C(11) 120.3(7) yes
C(3) C(4) C(5) 118.6(7) yes
N(1) C(5) C(4) 120.9(8) yes
N(1) C(5) C(6) 114.7(6) yes
C(4) C(5) C(6) 124.4(7) yes
N(2) C(6) C(5) 113.9(7) yes
N(2) C(6) C(7) 121.0(7) yes
C(5) C(6) C(7) 125.1(6) yes
C(6) C(7) C(8) 118.2(6) yes
C(7) C(8) C(9) 120.6(8) yes
C(7) C(8) C(12) 118.3(6) yes
C(9) C(8) C(12) 121.1(7) yes
C(8) C(9) C(10) 118.8(8) yes
N(2) C(10) C(9) 121.4(7) yes
O(1) C(11) O(2) 124.8(7) yes
O(1) C(11) C(3) 121.6(8) yes
O(2) C(11) C(3) 113.5(7) yes
O(3) C(12) O(4) 125.0(9) yes
O(3) C(12) C(8) 122.1(8) yes
O(4) C(12) C(8) 112.8(7) yes
S(1) C(13) N(3) 178.7(7) yes
S(2) C(14) N(4) 172.1(14) yes
O(5) C(17) N(5) 125.0(10) yes
O(6) C(20) N(6) 122.0(9) yes
O(7) C(23) N(7) 117.8(13) yes
O(8) C(26) N(8) 126.6(10) yes
C(11) O(2) H(36) 107(11) no
C(12) O(4) H(35) 106(13) no
N(1) C(1) H(1) 119.2 no
C(2) C(1) H(1) 119.7 no
C(1) C(2) H(2) 119.3 no
C(3) C(2) H(2) 120.1 no
C(3) C(4) H(3) 120.7 no
C(5) C(4) H(3) 120.7 no
C(6) C(7) H(4) 120.7 no
C(8) C(7) H(4) 121.1 no
C(8) C(9) H(5) 120.9 no
C(10) C(9) H(5) 120.3 no
N(2) C(10) H(6) 119.4 no
C(9) C(10) H(6) 119.1 no
N(5) C(15) H(7) 109.5 no
N(5) C(15) H(8) 109.5 no
N(5) C(15) H(9) 109.5 no
H(7) C(15) H(8) 109.5 no
H(7) C(15) H(9) 109.5 no
H(8) C(15) H(9) 109.5 no
N(5) C(16) H(10) 109.5 no
N(5) C(16) H(11) 109.5 no
N(5) C(16) H(12) 109.5 no
H(10) C(16) H(11) 109.5 no
H(10) C(16) H(12) 109.5 no
H(11) C(16) H(12) 109.5 no
O(5) C(17) H(13) 117.5 no
N(5) C(17) H(13) 117.5 no
N(6) C(18) H(14) 109.5 no
N(6) C(18) H(15) 109.5 no
N(6) C(18) H(16) 109.5 no
H(14) C(18) H(15) 109.5 no
H(14) C(18) H(16) 109.5 no
H(15) C(18) H(16) 109.5 no
N(6) C(19) H(17) 109.5 no
N(6) C(19) H(18) 109.5 no
N(6) C(19) H(19) 109.5 no
H(17) C(19) H(18) 109.5 no
H(17) C(19) H(19) 109.5 no
H(18) C(19) H(19) 109.5 no
O(6) C(20) H(20) 119.0 no
N(6) C(20) H(20) 119.0 no
N(7) C(21) H(21) 109.5 no
N(7) C(21) H(22) 109.5 no
N(7) C(21) H(23) 109.5 no
H(21) C(21) H(22) 109.5 no
H(21) C(21) H(23) 109.5 no
H(22) C(21) H(23) 109.5 no
N(7) C(22) H(24) 109.5 no
N(7) C(22) H(25) 109.5 no
N(7) C(22) H(26) 109.5 no
H(24) C(22) H(25) 109.5 no
H(24) C(22) H(26) 109.5 no
H(25) C(22) H(26) 109.5 no
O(7) C(23) H(27) 121.1 no
N(7) C(23) H(27) 121.1 no
N(8) C(24) H(28) 109.5 no
N(8) C(24) H(29) 109.5 no
N(8) C(24) H(30) 109.5 no
H(28) C(24) H(29) 109.5 no
H(28) C(24) H(30) 109.5 no
H(29) C(24) H(30) 109.5 no
N(8) C(25) H(31) 109.5 no
N(8) C(25) H(32) 109.5 no
N(8) C(25) H(33) 109.5 no
H(31) C(25) H(32) 109.5 no
H(31) C(25) H(33) 109.5 no
H(32) C(25) H(33) 109.5 no
O(8) C(26) H(34) 116.7 no
N(8) C(26) H(34) 116.7 no

loop_
_geom_bond_atom_site_label_1
_geom_bond_atom_site_label_2
_geom_bond_distance
_geom_bond_publ_flag
Pt(1) N(1) 1.989(6) yes
Pt(1) N(2) 2.002(7) yes
Pt(1) N(3) 1.987(10) yes
Pt(1) N(4) 2.049(12) yes
S(1) C(13) 1.624(11) yes
S(2) C(14) 1.655(13) yes
O(1) C(11) 1.218(11) yes
O(2) C(11) 1.297(11) yes
O(3) C(12) 1.195(10) yes
O(4) C(12) 1.322(11) yes
O(5) C(17) 1.256(11) yes
O(6) C(20) 1.254(12) yes
O(7) C(23) 1.311(16) yes
O(8) C(26) 1.214(11) yes
N(1) C(1) 1.366(13) yes
N(1) C(5) 1.354(10) yes
N(2) C(6) 1.361(9) yes
N(2) C(10) 1.338(12) yes
N(3) C(13) 1.121(14) yes
N(4) C(14) 0.988(17) yes
N(5) C(15) 1.435(12) yes
N(5) C(16) 1.473(15) yes
N(5) C(17) 1.298(14) yes
N(6) C(18) 1.466(14) yes
N(6) C(19) 1.433(14) yes
N(6) C(20) 1.313(10) yes
N(7) C(21) 1.421(14) yes
N(7) C(22) 1.468(17) yes
N(7) C(23) 1.306(17) yes
N(8) C(24) 1.443(16) yes
N(8) C(25) 1.428(13) yes
N(8) C(26) 1.346(14) yes
C(1) C(2) 1.373(12) yes
C(2) C(3) 1.366(12) yes
C(3) C(4) 1.403(12) yes
C(3) C(11) 1.485(10) yes
C(4) C(5) 1.407(10) yes
C(5) C(6) 1.458(12) yes
C(6) C(7) 1.392(12) yes
C(7) C(8) 1.379(11) yes
C(8) C(9) 1.378(11) yes
C(8) C(12) 1.513(13) yes
C(9) C(10) 1.382(14) yes
C(1) H(1) 0.946 no
C(2) H(2) 0.949 no
C(4) H(3) 0.946 no
C(7) H(4) 0.947 no
C(9) H(5) 0.949 no
C(10) H(6) 0.951 no
C(15) H(7) 0.980 no
C(15) H(8) 0.980 no
C(15) H(9) 0.980 no
C(16) H(10) 0.980 no
C(16) H(11) 0.980 no
C(16) H(12) 0.980 no
C(17) H(13) 0.950 no
C(18) H(14) 0.980 no
C(18) H(15) 0.980 no
C(18) H(16) 0.980 no
C(19) H(17) 0.980 no
C(19) H(18) 0.980 no
C(19) H(19) 0.980 no
C(20) H(20) 0.950 no
C(21) H(21) 0.980 no
C(21) H(22) 0.980 no
C(21) H(23) 0.980 no
C(22) H(24) 0.980 no
C(22) H(25) 0.980 no
C(22) H(26) 0.980 no
C(23) H(27) 0.950 no
C(24) H(28) 0.980 no
C(24) H(29) 0.980 no
C(24) H(30) 0.980 no
C(25) H(31) 0.980 no
C(25) H(32) 0.980 no
C(25) H(33) 0.980 no
C(26) H(34) 0.950 no

loop_
_geom_contact_atom_site_label_1
_geom_contact_atom_site_label_2
_geom_contact_distance
_geom_contact_site_symmetry_2
Pt(1) C(26) 3.582(12) 1_455
S(1) C(1) 3.552(11) 2_757
S(2) S(2) 3.104(5) 2_656
O(1) O(6) 3.387(10) 1_656
O(1) C(7) 3.550(10) 2_867
O(1) C(8) 3.345(11) 2_767
O(1) C(9) 3.509(12) 2_767
O(1) C(20) 3.305(11) 1_656
O(1) C(22) 3.471(18) 1_656
O(2) O(6) 2.515(9) 1_656
O(2) O(8) 3.219(10) 2_867
O(2) N(2) 3.408(11) 2_767
O(2) C(4) 3.509(12) 2_867
O(2) C(5) 3.589(11) 2_867
O(2) C(6) 3.403(11) 2_767
O(2) C(6) 3.586(10) 2_867
O(2) C(7) 3.528(10) 2_867
O(2) C(20) 3.275(11) 1_656
O(2) C(26) 3.216(14) 2_867
O(3) O(5) 3.255(10) 2_766
O(3) O(8) 3.423(9) 2_867
O(3) C(2) 3.316(13) 2_767
O(3) C(17) 3.215(13) 2_766
O(3) C(24) 3.405(14) 2_867
O(4) O(5) 2.523(11) 2_766
O(4) C(17) 3.333(13) 2_766
O(4) C(18) 3.295(12) .
O(4) C(22) 3.580(15) 2_666
O(5) O(3) 3.255(10) 2_766
O(5) O(4) 2.523(11) 2_766
O(5) N(7) 3.539(12) .
O(5) C(12) 3.259(13) 2_766
O(5) C(18) 3.293(12) 2_766
O(5) C(21) 3.463(16) 1_655
O(6) O(1) 3.387(10) 1_454
O(6) O(2) 2.515(9) 1_454
O(6) N(2) 3.336(10) 2_766
O(6) C(6) 3.356(11) 2_766
O(6) C(10) 3.391(11) 2_666
O(6) C(11) 3.320(10) 1_454
O(7) N(6) 3.423(14) 2_666
O(7) C(9) 3.279(13) .
O(7) C(10) 3.068(12) .
O(7) C(18) 3.549(16) 2_666
O(7) C(18) 3.573(15) 2_766
O(8) O(2) 3.219(10) 2_867
O(8) O(3) 3.423(9) 2_867
O(8) N(1) 3.233(10) 1_655
O(8) C(1) 3.274(12) 1_655
O(8) C(2) 3.525(12) .
O(8) C(3) 3.283(11) .
O(8) C(4) 3.222(10) 2_867
O(8) C(5) 3.529(11) 1_655
O(8) C(7) 3.234(9) 2_867
O(8) C(11) 3.541(11) .
N(1) O(8) 3.233(10) 1_455
N(1) C(26) 3.367(13) 1_455
N(2) O(2) 3.408(11) 2_767
N(2) O(6) 3.336(10) 2_766
N(3) N(8) 3.527(13) 1_455
N(3) C(25) 3.462(16) 1_455
N(6) O(7) 3.423(14) 2_666
N(6) C(9) 3.538(12) 2_766
N(6) C(10) 3.429(12) 2_766
N(7) O(5) 3.539(12) .
N(8) N(3) 3.527(13) 1_655
N(8) C(1) 3.393(12) .
N(8) C(2) 3.509(13) .
C(1) S(1) 3.552(11) 2_757
C(1) O(8) 3.274(12) 1_455
C(1) N(8) 3.393(12) .
C(1) C(25) 3.504(17) .
C(1) C(26) 3.552(13) 1_455
C(1) C(26) 3.474(14) .
C(2) O(3) 3.316(13) 2_767
C(2) O(8) 3.525(12) .
C(2) N(8) 3.509(13) .
C(2) C(26) 3.375(15) .
C(3) O(8) 3.283(11) .
C(3) C(7) 3.382(12) 2_767
C(3) C(26) 3.470(14) .
C(4) O(2) 3.509(12) 2_867
C(4) O(8) 3.222(10) 2_867
C(5) O(2) 3.589(11) 2_867
C(5) O(8) 3.529(11) 1_455
C(6) O(2) 3.403(11) 2_767
C(6) O(2) 3.586(10) 2_867
C(6) O(6) 3.356(11) 2_766
C(7) O(1) 3.550(10) 2_867
C(7) O(2) 3.528(10) 2_867
C(7) O(8) 3.234(9) 2_867
C(7) C(3) 3.382(12) 2_767
C(7) C(11) 3.383(11) 2_767
C(8) O(1) 3.345(11) 2_767
C(8) C(11) 3.433(13) 2_767
C(9) O(1) 3.509(12) 2_767
C(9) O(7) 3.279(13) .
C(9) N(6) 3.538(12) 2_766
C(9) C(20) 3.409(13) 2_766
C(10) O(6) 3.391(11) 2_666
C(10) O(7) 3.068(12) .
C(10) N(6) 3.429(12) 2_766
C(10) C(20) 3.585(11) 2_666
C(10) C(20) 3.436(12) 2_766
C(11) O(6) 3.320(10) 1_656
C(11) O(8) 3.541(11) .
C(11) C(7) 3.383(11) 2_767
C(11) C(8) 3.433(13) 2_767
C(12) O(5) 3.259(13) 2_766
C(13) C(15) 3.568(17) 2_756
C(15) C(13) 3.568(17) 2_756
C(15) C(25) 3.477(16) 2_756
C(16) C(16) 3.407(19) 2_756
C(17) O(3) 3.215(13) 2_766
C(17) O(4) 3.333(13) 2_766
C(17) C(21) 3.500(17) .
C(18) O(4) 3.295(12) .
C(18) O(5) 3.293(12) 2_766
C(18) O(7) 3.549(16) 2_666
C(18) O(7) 3.573(15) 2_766
C(20) O(1) 3.305(11) 1_454
C(20) O(2) 3.275(11) 1_454
C(20) C(9) 3.409(13) 2_766
C(20) C(10) 3.585(11) 2_666
C(20) C(10) 3.436(12) 2_766
C(21) O(5) 3.463(16) 1_455
C(21) C(17) 3.500(17) .
C(22) O(1) 3.471(18) 1_454
C(22) O(4) 3.580(15) 2_666
C(24) O(3) 3.405(13) 2_867
C(25) N(3) 3.462(16) 1_655
C(25) C(1) 3.504(17) .
C(25) C(15) 3.477(16) 2_756
C(26) Pt(1) 3.582(12) 1_655
C(26) O(2) 3.216(14) 2_867
C(26) N(1) 3.367(13) 1_655
C(26) C(1) 3.474(14) .
C(26) C(1) 3.552(13) 1_655
C(26) C(2) 3.375(15) .
C(26) C(3) 3.470(14) .
Pt(1) H(7) 3.529 2_756
Pt(1) H(18) 3.517 2_766
Pt(1) H(31) 3.402 1_455
Pt(1) H(32) 3.216 .
Pt(1) H(34) 3.410 1_455
S(1) H(1) 2.819 2_757
S(1) H(2) 3.140 2_757
S(1) H(7) 3.326 2_756
S(1) H(13) 3.406 2_756
S(1) H(21) 3.531 2_656
S(1) H(28) 3.151 2_757
S(1) H(29) 3.340 2_857
S(1) H(30) 3.376 2_857
S(2) H(9) 3.313 2_656
S(2) H(10) 3.155 .
S(2) H(10) 2.874 2_656
S(2) H(11) 3.434 2_756
S(2) H(12) 3.212 2_756
S(2) H(17) 3.302 2_666
S(2) H(27) 3.031 .
S(2) H(27) 3.452 2_656
O(1) H(4) 3.309 2_867
O(1) H(20) 2.598 1_656
O(1) H(23) 2.975 1_656
O(1) H(24) 3.487 1_656
O(1) H(26) 2.666 1_656
O(1) H(36) 2.21(14) .
O(2) H(3) 3.341 2_867
O(2) H(4) 3.382 2_867
O(2) H(20) 3.176 1_656
O(2) H(34) 2.529 2_867
O(2) H(36) 0.64(13) .
O(3) H(2) 2.930 2_767
O(3) H(13) 2.521 2_766
O(3) H(21) 3.211 2_666
O(3) H(23) 3.554 2_766
O(3) H(28) 3.390 2_867
O(3) H(29) 2.588 2_867
O(3) H(35) 2.24(18) .
O(4) H(13) 3.249 2_766
O(4) H(14) 3.333 .
O(4) H(15) 3.298 .
O(4) H(16) 2.738 .
O(4) H(21) 3.065 2_666
O(4) H(24) 2.700 2_766
O(4) H(26) 2.974 2_666
O(4) H(35) 0.78(18) .
O(5) H(14) 3.490 2_766
O(5) H(16) 2.370 2_766
O(5) H(19) 3.286 2_766
O(5) H(21) 2.619 1_655
O(5) H(22) 3.306 .
O(5) H(23) 3.519 .
O(5) H(24) 3.516 .
O(5) H(35) 1.76(18) 2_766
O(6) H(6) 3.196 2_666
O(6) H(34) 3.087 2_766
O(6) H(36) 1.89(11) 1_454
O(7) H(5) 2.789 .
O(7) H(6) 2.334 .
O(7) H(14) 2.805 2_766
O(7) H(15) 3.284 2_666
O(7) H(16) 3.379 2_666
O(7) H(17) 3.275 2_666
O(7) H(19) 3.155 2_766
O(8) H(1) 3.542 1_655
O(8) H(3) 2.281 2_867
O(8) H(4) 2.291 2_867
O(8) H(36) 3.59(13) 2_867
N(1) H(32) 3.048 .
N(1) H(34) 3.568 1_455
N(1) H(34) 3.341 .
N(2) H(18) 3.431 2_766
N(2) H(36) 3.37(14) 2_767
N(3) H(7) 2.796 2_756
N(3) H(31) 2.645 1_455
N(3) H(32) 3.041 .
N(3) H(33) 3.307 .
N(4) H(7) 3.326 2_756
N(4) H(9) 3.385 2_656
N(4) H(18) 3.180 2_766
N(4) H(31) 3.573 1_455
N(5) H(22) 3.072 .
N(6) H(6) 3.466 2_766
N(7) H(16) 3.320 2_666
N(8) H(1) 3.474 .
N(8) H(1) 3.469 1_655
C(1) H(28) 3.549 .
C(1) H(29) 3.010 1_455
C(1) H(32) 3.101 .
C(1) H(33) 3.479 .
C(1) H(34) 3.520 .
C(2) H(4) 3.469 2_767
C(2) H(28) 3.215 .
C(2) H(29) 3.439 1_455
C(3) H(4) 3.270 2_767
C(3) H(36) 2.87(12) .
C(4) H(3) 3.459 2_767
C(4) H(4) 3.577 2_767
C(4) H(34) 3.472 .
C(4) H(36) 3.35(12) .
C(5) H(3) 3.447 2_767
C(5) H(34) 3.332 .
C(5) H(36) 3.52(14) 2_867
C(6) H(36) 3.33(13) 2_867
C(7) H(36) 3.33(13) 2_867
C(8) H(20) 3.342 2_766
C(8) H(35) 3.01(19) .
C(9) H(14) 3.113 2_766
C(9) H(20) 3.521 2_666
C(9) H(20) 3.404 2_766
C(9) H(26) 3.387 2_666
C(9) H(35) 3.53(18) .
C(10) H(14) 3.514 2_766
C(10) H(18) 3.336 2_766
C(10) H(36) 3.44(14) 2_767
C(11) H(4) 3.253 2_867
C(11) H(20) 3.230 1_656
C(11) H(36) 1.61(13) .
C(12) H(2) 3.527 2_767
C(12) H(13) 3.211 2_766
C(12) H(21) 3.330 2_666
C(12) H(24) 3.352 2_766
C(12) H(26) 3.373 2_666
C(12) H(35) 1.71(19) .
C(13) H(7) 2.703 2_756
C(13) H(31) 2.766 1_455
C(13) H(32) 3.591 .
C(13) H(33) 3.438 .
C(14) H(7) 3.343 2_756
C(14) H(9) 3.142 2_656
C(14) H(12) 3.372 2_756
C(14) H(17) 3.371 2_666
C(14) H(18) 3.359 2_766
C(14) H(19) 3.470 2_766
C(15) H(18) 3.584 1_545
C(15) H(22) 3.551 .
C(15) H(31) 3.127 2_756
C(15) H(32) 3.219 2_756
C(15) H(33) 3.523 2_756
C(16) H(10) 3.408 2_756
C(16) H(11) 3.207 2_756
C(16) H(12) 3.046 2_756
C(16) H(19) 3.360 2_766
C(17) H(21) 2.879 1_655
C(17) H(22) 2.940 .
C(17) H(23) 3.347 .
C(17) H(35) 2.59(17) 2_766
C(18) H(5) 3.462 2_766
C(18) H(24) 3.498 .
C(18) H(24) 3.583 2_766
C(18) H(25) 3.375 2_666
C(18) H(35) 3.16(18) .
C(19) H(6) 3.452 2_766
C(19) H(9) 3.514 1_565
C(19) H(11) 3.252 2_766
C(19) H(12) 3.080 1_565
C(20) H(6) 3.291 2_666
C(20) H(36) 2.64(11) 1_454
C(21) H(13) 3.557 .
C(21) H(35) 3.58(19) 2_666
C(22) H(14) 3.461 2_766
C(22) H(15) 3.054 .
C(22) H(15) 3.468 2_666
C(22) H(20) 3.215 .
C(22) H(35) 3.48(19) 2_766
C(23) H(6) 3.508 .
C(23) H(10) 3.527 .
C(23) H(14) 3.497 2_766
C(23) H(16) 3.228 2_666
C(23) H(17) 3.316 2_666
C(23) H(19) 3.473 2_766
C(24) H(1) 3.239 1_655
C(24) H(2) 3.592 .
C(24) H(8) 3.520 1_656
C(24) H(13) 3.507 1_656
C(25) H(1) 3.345 .
C(25) H(7) 3.341 2_756
C(25) H(8) 3.110 2_756
C(25) H(9) 3.408 2_756
C(26) H(1) 3.589 1_655
C(26) H(3) 3.166 2_867
C(26) H(4) 3.497 2_867
C(26) H(36) 3.38(14) 2_867
H(1) S(1) 2.819 2_757
H(1) O(8) 3.542 1_455
H(1) N(8) 3.469 1_455
H(1) N(8) 3.474 .
H(1) C(24) 3.239 1_455
H(1) C(25) 3.345 .
H(1) C(26) 3.589 1_455
H(1) H(28) 3.432 .
H(1) H(29) 2.635 1_455
H(1) H(30) 3.259 1_455
H(1) H(32) 3.049 .
H(1) H(33) 3.065 .
H(2) S(1) 3.140 2_757
H(2) O(3) 2.930 2_767
H(2) C(12) 3.527 2_767
H(2) C(24) 3.592 .
H(2) H(21) 3.410 1_656
H(2) H(23) 3.010 1_656
H(2) H(28) 2.813 .
H(2) H(29) 3.407 1_455
H(3) O(2) 3.341 2_867
H(3) O(8) 2.281 2_867
H(3) C(4) 3.459 2_767
H(3) C(5) 3.447 2_767
H(3) C(26) 3.166 2_867
H(3) H(3) 3.569 2_767
H(3) H(3) 3.341 2_867
H(3) H(34) 3.171 2_867
H(3) H(36) 3.035 .
H(3) H(36) 3.596 2_867
H(4) O(1) 3.309 2_867
H(4) O(2) 3.382 2_867
H(4) O(8) 2.291 2_867
H(4) C(2) 3.469 2_767
H(4) C(3) 3.270 2_767
H(4) C(4) 3.577 2_767
H(4) C(11) 3.253 2_867
H(4) C(26) 3.497 2_867
H(4) H(29) 3.582 2_867
H(4) H(36) 3.349 2_867
H(5) O(7) 2.789 .
H(5) C(18) 3.462 2_766
H(5) H(14) 2.663 2_766
H(5) H(20) 3.373 2_666
H(5) H(25) 3.284 .
H(5) H(25) 3.454 2_666
H(5) H(26) 2.895 2_666
H(5) H(35) 3.226 .
H(6) O(6) 3.196 2_666
H(6) O(7) 2.334 .
H(6) N(6) 3.466 2_766
H(6) C(19) 3.452 2_766
H(6) C(20) 3.291 2_666
H(6) C(23) 3.508 .
H(6) H(14) 3.403 2_766
H(6) H(18) 3.154 2_766
H(6) H(19) 3.233 2_766
H(6) H(20) 3.494 2_666
H(7) Pt(1) 3.529 2_756
H(7) S(1) 3.326 2_756
H(7) N(3) 2.796 2_756
H(7) N(4) 3.326 2_756
H(7) C(13) 2.703 2_756
H(7) C(14) 3.343 2_756
H(7) C(25) 3.341 2_756
H(7) H(18) 3.383 1_545
H(7) H(31) 3.274 2_756
H(7) H(32) 2.901 2_756
H(7) H(33) 3.304 2_756
H(8) C(24) 3.520 1_454
H(8) C(25) 3.110 2_756
H(8) H(22) 3.237 .
H(8) H(28) 3.211 1_454
H(8) H(30) 3.100 1_454
H(8) H(31) 2.669 2_756
H(8) H(32) 3.134 2_756
H(8) H(33) 3.018 2_756
H(9) S(2) 3.313 2_656
H(9) N(4) 3.385 2_656
H(9) C(14) 3.142 2_656
H(9) C(19) 3.514 1_545
H(9) C(25) 3.408 2_756
H(9) H(17) 3.210 1_545
H(9) H(18) 2.951 1_545
H(9) H(31) 2.943 2_756
H(9) H(32) 3.080 2_756
H(10) S(2) 3.155 .
H(10) S(2) 2.874 2_656
H(10) C(16) 3.408 2_756
H(10) C(23) 3.527 .
H(10) H(11) 3.107 2_756
H(10) H(12) 2.941 2_756
H(10) H(17) 3.577 1_545
H(10) H(19) 3.191 2_766
H(10) H(22) 3.274 .
H(10) H(27) 2.875 .
H(11) S(2) 3.434 2_756
H(11) C(16) 3.207 2_756
H(11) C(19) 3.252 2_766
H(11) H(10) 3.107 2_756
H(11) H(11) 3.299 2_756
H(11) H(12) 2.705 2_756
H(11) H(16) 3.496 2_766
H(11) H(17) 2.957 2_766
H(11) H(19) 2.658 2_766
H(12) S(2) 3.212 2_756
H(12) C(14) 3.372 2_756
H(12) C(16) 3.046 2_756
H(12) C(19) 3.080 1_545
H(12) H(10) 2.941 2_756
H(12) H(11) 2.705 2_756
H(12) H(12) 2.979 2_756
H(12) H(17) 2.856 1_545
H(12) H(18) 2.979 1_545
H(12) H(19) 2.879 1_545
H(13) S(1) 3.406 2_756
H(13) O(3) 2.521 2_766
H(13) O(4) 3.249 2_766
H(13) C(12) 3.211 2_766
H(13) C(21) 3.557 .
H(13) C(24) 3.507 1_454
H(13) H(21) 2.877 1_655
H(13) H(22) 3.109 .
H(13) H(23) 3.168 .
H(13) H(28) 3.274 1_454
H(13) H(29) 3.109 1_454
H(13) H(30) 3.576 1_454
H(13) H(35) 2.606 2_766
H(14) O(4) 3.333 .
H(14) O(5) 3.490 2_766
H(14) O(7) 2.805 2_766
H(14) C(9) 3.113 2_766
H(14) C(10) 3.514 2_766
H(14) C(22) 3.461 2_766
H(14) C(23) 3.497 2_766
H(14) H(5) 2.663 2_766
H(14) H(6) 3.403 2_766
H(14) H(24) 3.487 .
H(14) H(24) 2.884 2_766
H(14) H(25) 3.373 2_766
H(14) H(35) 3.220 .
H(15) O(4) 3.298 .
H(15) O(7) 3.284 2_666
H(15) C(22) 3.054 .
H(15) C(22) 3.468 2_666
H(15) H(24) 2.726 .
H(15) H(25) 2.738 .
H(15) H(25) 2.697 2_666
H(15) H(26) 3.208 .
H(15) H(35) 3.380 .
H(16) O(4) 2.738 .
H(16) O(5) 2.370 2_766
H(16) O(7) 3.379 2_666
H(16) N(7) 3.320 2_666
H(16) C(23) 3.228 2_666
H(16) H(11) 3.496 2_766
H(16) H(21) 3.591 2_666
H(16) H(24) 3.470 2_766
H(16) H(25) 3.214 2_666
H(16) H(27) 3.549 2_666
H(16) H(35) 2.452 .
H(17) S(2) 3.302 2_666
H(17) O(7) 3.275 2_666
H(17) C(14) 3.371 2_666
H(17) C(23) 3.316 2_666
H(17) H(9) 3.210 1_565
H(17) H(10) 3.577 1_565
H(17) H(11) 2.957 2_766
H(17) H(12) 2.856 1_565
H(17) H(27) 3.061 2_666
H(18) Pt(1) 3.517 2_766
H(18) N(2) 3.431 2_766
H(18) N(4) 3.180 2_766
H(18) C(10) 3.336 2_766
H(18) C(14) 3.359 2_766
H(18) C(15) 3.584 1_565
H(18) H(6) 3.154 2_766
H(18) H(7) 3.383 1_565
H(18) H(9) 2.951 1_565
H(18) H(12) 2.979 1_565
H(19) O(5) 3.286 2_766
H(19) O(7) 3.155 2_766
H(19) C(14) 3.470 2_766
H(19) C(16) 3.360 2_766
H(19) C(23) 3.473 2_766
H(19) H(6) 3.233 2_766
H(19) H(10) 3.191 2_766
H(19) H(11) 2.658 2_766
H(19) H(12) 2.879 1_565
H(19) H(27) 3.464 2_766
H(20) O(1) 2.598 1_454
H(20) O(2) 3.176 1_454
H(20) C(8) 3.342 2_766
H(20) C(9) 3.521 2_666
H(20) C(9) 3.404 2_766
H(20) C(11) 3.230 1_454
H(20) C(22) 3.215 .
H(20) H(5) 3.373 2_666
H(20) H(6) 3.494 2_666
H(20) H(24) 2.922 .
H(20) H(25) 3.493 .
H(20) H(26) 2.756 .
H(20) H(36) 2.617 1_454
H(21) S(1) 3.531 2_656
H(21) O(3) 3.211 2_666
H(21) O(4) 3.065 2_666
H(21) O(5) 2.619 1_455
H(21) C(12) 3.330 2_666
H(21) C(17) 2.879 1_455
H(21) H(2) 3.410 1_454
H(21) H(13) 2.877 1_455
H(21) H(16) 3.591 2_666
H(21) H(35) 2.779 2_666
H(22) O(5) 3.306 .
H(22) N(5) 3.072 .
H(22) C(15) 3.551 .
H(22) C(17) 2.940 .
H(22) H(8) 3.237 .
H(22) H(10) 3.274 .
H(22) H(13) 3.109 .
H(23) O(1) 2.975 1_454
H(23) O(3) 3.554 2_766
H(23) O(5) 3.519 .
H(23) C(17) 3.347 .
H(23) H(2) 3.010 1_454
H(23) H(13) 3.168 .
H(23) H(28) 3.381 1_454
H(23) H(35) 3.395 2_766
H(24) O(1) 3.487 1_454
H(24) O(4) 2.700 2_766
H(24) O(5) 3.516 .
H(24) C(12) 3.352 2_766
H(24) C(18) 3.498 .
H(24) C(18) 3.583 2_766
H(24) H(14) 3.487 .
H(24) H(14) 2.884 2_766
H(24) H(15) 2.726 .
H(24) H(16) 3.470 2_766
H(24) H(20) 2.922 .
H(24) H(35) 2.654 2_766
H(25) C(18) 3.375 2_666
H(25) H(5) 3.284 .
H(25) H(5) 3.454 2_666
H(25) H(14) 3.373 2_766
H(25) H(15) 2.738 .
H(25) H(15) 2.697 2_666
H(25) H(16) 3.214 2_666
H(25) H(20) 3.493 .
H(25) H(25) 2.846 2_666
H(26) O(1) 2.666 1_454
H(26) O(4) 2.974 2_666
H(26) C(9) 3.387 2_666
H(26) C(12) 3.373 2_666
H(26) H(5) 2.895 2_666
H(26) H(15) 3.208 .
H(26) H(20) 2.756 .
H(26) H(35) 3.331 2_666
H(27) S(2) 3.031 .
H(27) S(2) 3.452 2_656
H(27) H(10) 2.875 .
H(27) H(16) 3.549 2_666
H(27) H(17) 3.061 2_666
H(27) H(19) 3.464 2_766
H(28) S(1) 3.151 2_757
H(28) O(3) 3.390 2_867
H(28) C(1) 3.549 .
H(28) C(2) 3.215 .
H(28) H(1) 3.432 .
H(28) H(2) 2.813 .
H(28) H(8) 3.211 1_656
H(28) H(13) 3.274 1_656
H(28) H(23) 3.381 1_656
H(29) S(1) 3.340 2_857
H(29) O(3) 2.588 2_867
H(29) C(1) 3.010 1_655
H(29) C(2) 3.439 1_655
H(29) H(1) 2.635 1_655
H(29) H(2) 3.407 1_655
H(29) H(4) 3.582 2_867
H(29) H(13) 3.109 1_656
H(30) S(1) 3.376 2_857
H(30) H(1) 3.259 1_655
H(30) H(8) 3.100 1_656
H(30) H(13) 3.576 1_656
H(30) H(31) 3.588 2_857
H(30) H(33) 2.779 2_857
H(31) Pt(1) 3.402 1_655
H(31) N(3) 2.645 1_655
H(31) N(4) 3.573 1_655
H(31) C(13) 2.766 1_655
H(31) C(15) 3.127 2_756
H(31) H(7) 3.274 2_756
H(31) H(8) 2.669 2_756
H(31) H(9) 2.943 2_756
H(31) H(30) 3.588 2_857
H(32) Pt(1) 3.216 .
H(32) N(1) 3.048 .
H(32) N(3) 3.041 .
H(32) C(1) 3.101 .
H(32) C(13) 3.591 .
H(32) C(15) 3.219 2_756
H(32) H(1) 3.049 .
H(32) H(7) 2.901 2_756
H(32) H(8) 3.134 2_756
H(32) H(9) 3.080 2_756
H(33) N(3) 3.307 .
H(33) C(1) 3.479 .
H(33) C(13) 3.438 .
H(33) C(15) 3.523 2_756
H(33) H(1) 3.065 .
H(33) H(7) 3.304 2_756
H(33) H(8) 3.018 2_756
H(33) H(30) 2.779 2_857
H(33) H(33) 3.567 2_857
H(34) Pt(1) 3.410 1_655
H(34) O(2) 2.529 2_867
H(34) O(6) 3.087 2_766
H(34) N(1) 3.341 .
H(34) N(1) 3.568 1_655
H(34) C(1) 3.520 .
H(34) C(4) 3.472 .
H(34) C(5) 3.332 .
H(34) H(3) 3.171 2_867
H(34) H(36) 2.566 2_867
H(35) O(3) 2.24(18) .
H(35) O(4) 0.78(18) .
H(35) O(5) 1.76(18) 2_766
H(35) C(8) 3.01(19) .
H(35) C(9) 3.53(18) .
H(35) C(12) 1.71(19) .
H(35) C(17) 2.59(17) 2_766
H(35) C(18) 3.16(18) .
H(35) C(21) 3.58(18) 2_666
H(35) C(22) 3.48(19) 2_766
H(35) H(5) 3.226 .
H(35) H(13) 2.606 2_766
H(35) H(14) 3.220 .
H(35) H(15) 3.380 .
H(35) H(16) 2.452 .
H(35) H(21) 2.779 2_666
H(35) H(23) 3.395 2_766
H(35) H(24) 2.654 2_766
H(35) H(26) 3.331 2_666
H(36) O(1) 2.21(14) .
H(36) O(2) 0.64(13) .
H(36) O(6) 1.89(11) 1_656
H(36) O(8) 3.59(13) 2_867
H(36) N(2) 3.37(14) 2_767
H(36) C(3) 2.87(12) .
H(36) C(4) 3.35(12) .
H(36) C(5) 3.52(14) 2_867
H(36) C(6) 3.33(13) 2_867
H(36) C(7) 3.33(14) 2_867
H(36) C(10) 3.44(14) 2_767
H(36) C(11) 1.61(13) .
H(36) C(20) 2.64(11) 1_656
H(36) C(26) 3.38(14) 2_867
H(36) H(3) 3.035 .
H(36) H(3) 3.596 2_867
H(36) H(4) 3.349 2_867
H(36) H(20) 2.617 1_656
H(36) H(34) 2.566 2_867

loop_
_geom_torsion_atom_site_label_1
_geom_torsion_atom_site_label_2
_geom_torsion_atom_site_label_3
_geom_torsion_atom_site_label_4
_geom_torsion
N(1) Pt(1) N(2) C(6) 3.2(6)
N(1) Pt(1) N(2) C(10) -179.5(7)
N(2) Pt(1) N(1) C(1) 176.8(8)
N(2) Pt(1) N(1) C(5) -3.0(6)
N(1) Pt(1) N(3) C(13) -173(2)
N(3) Pt(1) N(1) C(1) -4.6(8)
N(3) Pt(1) N(1) C(5) 175.6(6)
N(1) Pt(1) N(4) C(14) 148(4)
N(4) Pt(1) N(1) C(1) 166(5)
N(4) Pt(1) N(1) C(5) -14(6)
N(2) Pt(1) N(3) C(13) -151(4)
N(3) Pt(1) N(2) C(6) -19(5)
N(3) Pt(1) N(2) C(10) 159(5)
N(2) Pt(1) N(4) C(14) 137(4)
N(4) Pt(1) N(2) C(6) -177.8(7)
N(4) Pt(1) N(2) C(10) -0.4(8)
N(3) Pt(1) N(4) C(14) -42(4)
N(4) Pt(1) N(3) C(13) 8(2)
Pt(1) N(1) C(1) C(2) 177.9(7)
Pt(1) N(1) C(5) C(4) -177.4(6)
Pt(1) N(1) C(5) C(6) 2.3(9)
C(1) N(1) C(5) C(4) 2.8(12)
C(1) N(1) C(5) C(6) -177.5(8)
C(5) N(1) C(1) C(2) -2.3(14)
Pt(1) N(2) C(6) C(5) -2.9(9)
Pt(1) N(2) C(6) C(7) 178.2(6)
Pt(1) N(2) C(10) C(9) -177.0(6)
C(6) N(2) C(10) C(9) 0.2(10)
C(10) N(2) C(6) C(5) 179.7(7)
C(10) N(2) C(6) C(7) 0.7(12)
Pt(1) N(3) C(13) S(1) 158(50)
Pt(1) N(4) C(14) S(2) 173(8)
C(15) N(5) C(17) O(5) 179.5(9)
C(16) N(5) C(17) O(5) -3.2(17)
C(18) N(6) C(20) O(6) -178.2(9)
C(19) N(6) C(20) O(6) 2.0(15)
C(21) N(7) C(23) O(7) 177.1(11)
C(22) N(7) C(23) O(7) 0.2(14)
C(24) N(8) C(26) O(8) 0.5(13)
C(25) N(8) C(26) O(8) 179.6(9)
N(1) C(1) C(2) C(3) 0.3(12)
C(1) C(2) C(3) C(4) 1.2(14)
C(1) C(2) C(3) C(11) -177.9(9)
C(2) C(3) C(4) C(5) -0.7(13)
C(2) C(3) C(11) O(1) 0.8(14)
C(2) C(3) C(11) O(2) -177.5(9)
C(4) C(3) C(11) O(1) -178.3(8)
C(4) C(3) C(11) O(2) 3.4(12)
C(11) C(3) C(4) C(5) 178.4(8)
C(3) C(4) C(5) N(1) -1.3(12)
C(3) C(4) C(5) C(6) 179.1(8)
N(1) C(5) C(6) N(2) 0.4(9)
N(1) C(5) C(6) C(7) 179.3(8)
C(4) C(5) C(6) N(2) -180.0(6)
C(4) C(5) C(6) C(7) -1.0(13)
N(2) C(6) C(7) C(8) -0.7(12)
C(5) C(6) C(7) C(8) -179.5(8)
C(6) C(7) C(8) C(9) -0.2(10)
C(6) C(7) C(8) C(12) 179.6(7)
C(7) C(8) C(9) C(10) 1.0(13)
C(7) C(8) C(12) O(3) -18.2(13)
C(7) C(8) C(12) O(4) 165.3(8)
C(9) C(8) C(12) O(3) 161.5(9)
C(9) C(8) C(12) O(4) -15.0(12)
C(12) C(8) C(9) C(10) -178.7(8)
C(8) C(9) C(10) N(2) -1.0(14)
